data_4066194
loop_
_publ_author_name
'Alvarez, M. Angeles'
'Garc\'ia, M. Esther'
'Gonz\'alez, Roc\'io'
'Ruiz, Miguel A.'

_publ_section_title
;
 Reactions of the Phosphinidene-Bridged Complexes
 [Fe2(\h5-C5H5)2(\m-PR)(\m-CO)(CO)2] (R = Cy, Ph, 2,4,6-C6H2tBu3) with
 Diazoalkanes. Formation and Rearrangements of Phosphadiazadiene-Bridged
 Derivatives&#x2020;
;
_journal_issue 21
_journal_name_full Organometallics
_journal_page_first 5140
_journal_paper_doi 10.1021/om100345e
_journal_volume 29
_journal_year 2010
_chemical_compound_source 'synthesis as described'
_chemical_formula_moiety 'C20 H23 Fe2 N2 O3 P1'
_chemical_formula_sum 'C20 H23 Fe2 N2 O3 P'
_chemical_formula_weight 482.07
_chemical_name_systematic
;
 ?
;
_space_group_IT_number 14
_symmetry_cell_setting monoclinic
_symmetry_Int_Tables_number 14
_symmetry_space_group_name_Hall '-P 2yn'
_symmetry_space_group_name_H-M 'P 1 21/n 1'
_atom_sites_solution_hydrogens geom
_atom_sites_solution_primary direct
_atom_sites_solution_secondary difmap
_audit_conform_dict_location ftp://ftp.iucr.org/pub/cif_core.dic
_audit_conform_dict_name cif_core.dic
_audit_conform_dict_version 2.2
_audit_creation_method 'WinGX routine CIF_UPDATE'
_cell_angle_alpha 90
_cell_angle_beta 91.310(3)
_cell_angle_gamma 90
_cell_formula_units_Z 4
_cell_length_a 12.018(2)
_cell_length_b 11.601(2)
_cell_length_c 14.223(2)
_cell_measurement_reflns_used 1327
_cell_measurement_temperature 120.0(1)
_cell_measurement_theta_max 26.055
_cell_measurement_theta_min 2.81
_cell_measurement_wavelength 0.71073
_cell_volume 1982.5(6)
_computing_cell_refinement 'Brucker Smart'
_computing_data_collection 'Brucker Smart'
_computing_data_reduction 'Brucker Smart'
_computing_molecular_graphics 'Ortep-3 for Windows (Farrugia, 1997)'
_computing_publication_material 'WinGX publication routines (Farrugia, 1999)'
_computing_structure_refinement 'SHELXL-97 (Sheldrick, 1997)'
_computing_structure_solution 'DIRDIF (1999)'
_diffrn_ambient_temperature 120.0(1)
_diffrn_measured_fraction_theta_full 0.997
_diffrn_measured_fraction_theta_max 0.997
_diffrn_measurement_device_type 'Smart-CCD-1000 BRUKER'
_diffrn_measurement_method 'omega scans'
_diffrn_radiation_monochromator graphite
_diffrn_radiation_probe x-ray
_diffrn_radiation_source 'fine-focus sealed tube'
_diffrn_radiation_type MoK\a
_diffrn_radiation_wavelength 0.71073
_diffrn_reflns_av_R_equivalents 0.0602
_diffrn_reflns_av_unetI/netI 0.0458
_diffrn_reflns_limit_h_max 15
_diffrn_reflns_limit_h_min -14
_diffrn_reflns_limit_k_max 14
_diffrn_reflns_limit_k_min 0
_diffrn_reflns_limit_l_max 17
_diffrn_reflns_limit_l_min 0
_diffrn_reflns_number 22694
_diffrn_reflns_theta_full 26.45
_diffrn_reflns_theta_max 26.45
_diffrn_reflns_theta_min 2.19
_exptl_absorpt_coefficient_mu 1.568
_exptl_absorpt_correction_T_max 1
_exptl_absorpt_correction_T_min 0.735220
_exptl_absorpt_correction_type multi-scan
_exptl_absorpt_process_details 'BRUKER Sadabs'
_exptl_crystal_colour green
_exptl_crystal_density_diffrn 1.615
_exptl_crystal_density_method 'not measured'
_exptl_crystal_description plate
_exptl_crystal_F_000 992
_exptl_crystal_size_max 0.18
_exptl_crystal_size_mid 0.14
_exptl_crystal_size_min 0.06
_refine_diff_density_max 0.427
_refine_diff_density_min -0.342
_refine_diff_density_rms 0.084
_refine_ls_extinction_method none
_refine_ls_goodness_of_fit_ref 1.033
_refine_ls_hydrogen_treatment constr
_refine_ls_matrix_type full
_refine_ls_number_parameters 261
_refine_ls_number_reflns 4071
_refine_ls_number_restraints 0
_refine_ls_restrained_S_all 1.033
_refine_ls_R_factor_all 0.0543
_refine_ls_R_factor_gt 0.0339
_refine_ls_shift/su_max 0.001
_refine_ls_shift/su_mean 0
_refine_ls_structure_factor_coef Fsqd
_refine_ls_weighting_details 'calc w=1/[\s^2^(Fo^2^)+(0.0280P)^2^+1.1802P] where P=(Fo^2^+2Fc^2^)/3'
_refine_ls_weighting_scheme calc
_refine_ls_wR_factor_gt 0.0681
_refine_ls_wR_factor_ref 0.0733
_reflns_number_gt 2990
_reflns_number_total 4286
_reflns_threshold_expression >2sigma(I)
_cod_data_source_file om100345e_si_001.cif
_cod_data_source_block compound2a.1
_cod_depositor_comments
;
The following automatic conversions were performed:
'_diffrn_radiation_monochromador' tag replaced with
'_diffrn_radiation_monochromator'.

Automatic conversion script
Id: cif_correct_tags 1440 2010-10-19 06:21:57Z saulius 
;
_cod_database_code 4066194

loop_
_symmetry_equiv_pos_as_xyz
'x, y, z'
'-x+1/2, y+1/2, -z+1/2'
'-x, -y, -z'
'x-1/2, -y-1/2, z-1/2'

loop_
_atom_site_label
_atom_site_type_symbol
_atom_site_fract_x
_atom_site_fract_y
_atom_site_fract_z
_atom_site_U_iso_or_equiv
_atom_site_adp_type
_atom_site_occupancy
_atom_site_symmetry_multiplicity
_atom_site_calc_flag
_atom_site_refinement_flags
Fe1 Fe -0.00180(3) 0.67809(3) 0.77914(3) 0.01725(11) Uani 1 1 d .
Fe2 Fe -0.08187(3) 0.76883(3) 0.62308(3) 0.01433(10) Uani 1 1 d .
P1 P -0.08163(6) 0.84986(6) 0.76571(5) 0.01366(16) Uani 1 1 d .
N1 N -0.18673(17) 0.89143(19) 0.82545(15) 0.0166(5) Uani 1 1 d .
N2 N -0.2737(2) 0.8125(2) 0.83707(17) 0.0257(6) Uani 1 1 d .
O1 O 0.21599(17) 0.78491(19) 0.78430(16) 0.0355(5) Uani 1 1 d .
O2 O 0.10404(18) 0.90816(19) 0.56372(14) 0.0336(5) Uani 1 1 d .
O3 O 0.06424(17) 0.57017(17) 0.60531(14) 0.0308(5) Uani 1 1 d .
C1 C 0.1294(2) 0.7433(2) 0.7810(2) 0.0220(6) Uani 1 1 d .
C2 C 0.0317(2) 0.8531(2) 0.59031(19) 0.0215(6) Uani 1 1 d .
C3 C 0.0168(2) 0.6405(2) 0.64760(19) 0.0205(6) Uani 1 1 d .
C4 C -0.3400(3) 0.8339(3) 0.9038(2) 0.0238(7) Uani 1 1 d .
C5 C 0.0248(3) 0.6072(3) 0.9133(2) 0.0311(8) Uani 1 1 d .
H5 H 0.078 0.634 0.9566 0.037 Uiso 1 1 calc R
C6 C -0.0857(3) 0.6444(3) 0.9059(2) 0.0264(7) Uani 1 1 d .
H6 H -0.1192 0.6997 0.9432 0.032 Uiso 1 1 calc R
C7 C -0.1369(3) 0.5823(3) 0.8310(2) 0.0297(7) Uani 1 1 d .
H7 H -0.2103 0.5902 0.8098 0.036 Uiso 1 1 calc R
C8 C -0.0579(3) 0.5066(3) 0.7940(2) 0.0357(8) Uani 1 1 d .
H8 H -0.0707 0.4552 0.7447 0.043 Uiso 1 1 calc R
C9 C 0.0424(3) 0.5210(3) 0.8430(2) 0.0375(8) Uani 1 1 d .
H9 H 0.1085 0.482 0.8323 0.045 Uiso 1 1 calc R
C10 C -0.1568(2) 0.6762(3) 0.50894(19) 0.0240(7) Uani 1 1 d .
H10 H -0.1229 0.6179 0.4751 0.029 Uiso 1 1 calc R
C11 C -0.2221(2) 0.6621(2) 0.58980(19) 0.0208(6) Uani 1 1 d .
H11 H -0.238 0.5923 0.6188 0.025 Uiso 1 1 calc R
C12 C -0.2588(2) 0.7713(2) 0.61879(19) 0.0186(6) Uani 1 1 d .
H12 H -0.3035 0.7862 0.6699 0.022 Uiso 1 1 calc R
C13 C -0.2159(2) 0.8543(3) 0.55689(19) 0.0220(6) Uani 1 1 d .
H13 H -0.227 0.9335 0.5599 0.026 Uiso 1 1 calc R
C14 C -0.1527(2) 0.7950(3) 0.4893(2) 0.0265(7) Uani 1 1 d .
H14 H -0.1149 0.8289 0.4401 0.032 Uiso 1 1 calc R
C15 C 0.0103(2) 0.9744(2) 0.78318(17) 0.0151(6) Uani 1 1 d .
H15 H 0.0791 0.9584 0.7499 0.018 Uiso 1 1 calc R
C16 C 0.0417(2) 0.9898(2) 0.88752(18) 0.0186(6) Uani 1 1 d .
H16A H -0.0248 1.0058 0.9226 0.022 Uiso 1 1 calc R
H16B H 0.0742 0.9189 0.9117 0.022 Uiso 1 1 calc R
C17 C 0.1247(2) 1.0885(2) 0.90174(19) 0.0213(6) Uani 1 1 d .
H17A H 0.1413 1.0982 0.9683 0.026 Uiso 1 1 calc R
H17B H 0.1935 1.07 0.8708 0.026 Uiso 1 1 calc R
C18 C 0.0771(2) 1.1998(2) 0.86165(19) 0.0234(7) Uani 1 1 d .
H18A H 0.1321 1.2607 0.868 0.028 Uiso 1 1 calc R
H18B H 0.0124 1.2223 0.8968 0.028 Uiso 1 1 calc R
C19 C 0.0442(3) 1.1849(2) 0.7583(2) 0.0242(7) Uani 1 1 d .
H19A H 0.1104 1.1701 0.7225 0.029 Uiso 1 1 calc R
H19B H 0.011 1.2559 0.735 0.029 Uiso 1 1 calc R
C20 C -0.0381(2) 1.0863(2) 0.74275(19) 0.0185(6) Uani 1 1 d .
H20A H -0.0537 1.0769 0.676 0.022 Uiso 1 1 calc R
H20B H -0.1074 1.1041 0.7732 0.022 Uiso 1 1 calc R
H4A H -0.399(2) 0.790(2) 0.9113(17) 0.005(6) Uiso 1 1 d .
H4B H -0.332(2) 0.901(3) 0.944(2) 0.025(8) Uiso 1 1 d .

loop_
_atom_site_aniso_label
_atom_site_aniso_U_11
_atom_site_aniso_U_22
_atom_site_aniso_U_33
_atom_site_aniso_U_23
_atom_site_aniso_U_13
_atom_site_aniso_U_12
Fe1 0.0209(2) 0.0151(2) 0.0156(2) 0.00032(16) -0.00245(16) 0.00059(17)
Fe2 0.0164(2) 0.0153(2) 0.01130(19) -0.00122(16) 0.00126(14) -0.00073(16)
P1 0.0137(4) 0.0152(4) 0.0121(3) -0.0007(3) 0.0008(3) -0.0004(3)
N1 0.0138(12) 0.0175(12) 0.0186(12) -0.0031(10) 0.0019(9) -0.0032(9)
N2 0.0228(14) 0.0281(14) 0.0262(14) 0.0013(11) 0.0016(11) -0.0053(11)
O1 0.0157(11) 0.0374(13) 0.0534(15) -0.0026(11) -0.0017(10) 0.0016(10)
O2 0.0355(13) 0.0376(13) 0.0283(12) -0.0034(10) 0.0123(10) -0.0145(11)
O3 0.0365(13) 0.0291(12) 0.0269(12) -0.0087(10) 0.0019(10) 0.0155(10)
C1 0.0238(17) 0.0213(16) 0.0208(15) 0.0005(12) -0.0017(12) 0.0079(13)
C2 0.0291(17) 0.0227(16) 0.0125(14) -0.0030(12) -0.0002(12) 0.0030(13)
C3 0.0194(15) 0.0223(15) 0.0198(15) -0.0017(12) -0.0009(12) 0.0006(12)
C4 0.0241(17) 0.0298(18) 0.0178(15) 0.0015(14) 0.0042(12) 0.0001(14)
C5 0.041(2) 0.0284(18) 0.0236(17) 0.0105(14) -0.0106(14) -0.0047(15)
C6 0.0376(19) 0.0245(16) 0.0172(15) 0.0059(12) 0.0011(13) -0.0035(14)
C7 0.0322(18) 0.0315(18) 0.0251(17) 0.0149(14) -0.0043(13) -0.0169(15)
C8 0.062(2) 0.0178(16) 0.0276(18) 0.0005(14) -0.0003(16) -0.0106(16)
C9 0.048(2) 0.0235(18) 0.041(2) 0.0124(15) 0.0017(17) 0.0117(16)
C10 0.0265(16) 0.0280(16) 0.0174(15) -0.0145(13) -0.0022(12) -0.0008(13)
C11 0.0182(15) 0.0216(15) 0.0222(15) 0.0011(12) -0.0058(12) -0.0054(12)
C12 0.0135(14) 0.0253(15) 0.0168(14) -0.0036(12) -0.0018(11) -0.0020(12)
C13 0.0230(16) 0.0208(15) 0.0218(16) -0.0003(12) -0.0061(12) 0.0026(12)
C14 0.0262(17) 0.0385(19) 0.0145(15) 0.0008(13) -0.0050(12) -0.0060(14)
C15 0.0162(14) 0.0181(14) 0.0110(13) -0.0002(11) 0.0011(10) -0.0013(11)
C16 0.0240(15) 0.0200(15) 0.0118(13) 0.0002(11) -0.0020(11) -0.0041(12)
C17 0.0205(15) 0.0293(16) 0.0140(14) -0.0030(12) -0.0016(11) -0.0047(13)
C18 0.0266(16) 0.0218(16) 0.0219(16) -0.0055(12) 0.0001(12) -0.0076(13)
C19 0.0314(17) 0.0192(15) 0.0217(15) 0.0027(12) -0.0032(12) -0.0044(13)
C20 0.0205(15) 0.0188(15) 0.0161(14) -0.0010(11) -0.0017(11) -0.0008(12)

loop_
_atom_type_symbol
_atom_type_description
_atom_type_scat_dispersion_real
_atom_type_scat_dispersion_imag
_atom_type_scat_source
C C 0.0033 0.0016 'International Tables Vol C Tables 4.2.6.8 and 6.1.1.4'
H H 0 0 'International Tables Vol C Tables 4.2.6.8 and 6.1.1.4'
Fe Fe 0.3463 0.8444 'International Tables Vol C Tables 4.2.6.8 and 6.1.1.4'
O O 0.0106 0.006 'International Tables Vol C Tables 4.2.6.8 and 6.1.1.4'
P P 0.1023 0.0942 'International Tables Vol C Tables 4.2.6.8 and 6.1.1.4'
N N 0.0061 0.0033 'International Tables Vol C Tables 4.2.6.8 and 6.1.1.4'

loop_
_geom_angle_atom_site_label_1
_geom_angle_atom_site_label_2
_geom_angle_atom_site_label_3
_geom_angle
C1 Fe1 C3 89.32(12)
C1 Fe1 C5 92.12(13)
C3 Fe1 C5 140.51(12)
C1 Fe1 C9 98.63(13)
C3 Fe1 C9 100.87(13)
C5 Fe1 C9 39.96(12)
C1 Fe1 C8 134.08(13)
C3 Fe1 C8 85.91(12)
C5 Fe1 C8 65.30(12)
C9 Fe1 C8 38.50(13)
C1 Fe1 C7 157.16(12)
C3 Fe1 C7 108.94(12)
C5 Fe1 C7 65.09(12)
C9 Fe1 C7 65.23(13)
C8 Fe1 C7 38.79(13)
C1 Fe1 C6 120.83(12)
C3 Fe1 C6 147.77(12)
C5 Fe1 C6 38.71(12)
C9 Fe1 C6 65.96(12)
C8 Fe1 C6 65.34(12)
C7 Fe1 C6 39.06(11)
C1 Fe1 P1 90.05(9)
C3 Fe1 P1 100.28(9)
C5 Fe1 P1 119.18(9)
C9 Fe1 P1 157.20(10)
C8 Fe1 P1 135.73(10)
C7 Fe1 P1 99.69(9)
C6 Fe1 P1 91.47(9)
C1 Fe1 Fe2 98.79(9)
C3 Fe1 Fe2 47.25(8)
C5 Fe1 Fe2 167.06(9)
C9 Fe1 Fe2 143.12(10)
C8 Fe1 Fe2 110.55(9)
C7 Fe1 Fe2 103.68(8)
C6 Fe1 Fe2 128.42(9)
P1 Fe1 Fe2 54.29(2)
C2 Fe2 C3 89.97(12)
C2 Fe2 C14 88.87(12)
C3 Fe2 C14 120.84(12)
C2 Fe2 C13 102.23(12)
C3 Fe2 C13 155.31(11)
C14 Fe2 C13 39.57(11)
C2 Fe2 C12 140.37(12)
C3 Fe2 C12 128.71(12)
C14 Fe2 C12 65.50(11)
C13 Fe2 C12 39.03(11)
C2 Fe2 C10 113.42(12)
C3 Fe2 C10 89.77(12)
C14 Fe2 C10 38.95(11)
C13 Fe2 C10 65.73(11)
C12 Fe2 C10 65.13(11)
C2 Fe2 C11 151.74(12)
C3 Fe2 C11 94.08(11)
C14 Fe2 C11 65.12(11)
C13 Fe2 C11 65.21(11)
C12 Fe2 C11 38.54(10)
C10 Fe2 C11 38.79(11)
C2 Fe2 P1 91.26(9)
C3 Fe2 P1 99.92(8)
C14 Fe2 P1 139.24(9)
C13 Fe2 P1 101.17(8)
C12 Fe2 P1 90.06(8)
C10 Fe2 P1 153.59(8)
C11 Fe2 P1 115.44(8)
C2 Fe2 Fe1 100.17(9)
C3 Fe2 Fe1 47.52(8)
C14 Fe2 Fe1 164.65(9)
C13 Fe2 Fe1 146.53(8)
C12 Fe2 Fe1 112.17(7)
C10 Fe2 Fe1 125.74(8)
C11 Fe2 Fe1 103.15(8)
P1 Fe2 Fe1 53.65(2)
N1 P1 C15 99.79(12)
N1 P1 Fe1 124.47(9)
C15 P1 Fe1 116.01(9)
N1 P1 Fe2 128.25(8)
C15 P1 Fe2 116.28(9)
Fe1 P1 Fe2 72.06(2)
N2 N1 P1 117.50(17)
C4 N2 N1 116.1(3)
O1 C1 Fe1 178.4(3)
O2 C2 Fe2 176.2(3)
O3 C3 Fe2 138.6(2)
O3 C3 Fe1 136.2(2)
Fe2 C3 Fe1 85.22(11)
N2 C4 H4A 119.5(16)
N2 C4 H4B 122.3(17)
H4A C4 H4B 118(2)
C6 C5 C9 108.5(3)
C6 C5 Fe1 71.64(17)
C9 C5 Fe1 70.16(17)
C6 C5 H5 125.8
C9 C5 H5 125.8
Fe1 C5 H5 124.1
C5 C6 C7 107.2(3)
C5 C6 Fe1 69.65(17)
C7 C6 Fe1 70.19(17)
C5 C6 H6 126.4
C7 C6 H6 126.4
Fe1 C6 H6 125.4
C8 C7 C6 108.3(3)
C8 C7 Fe1 70.58(18)
C6 C7 Fe1 70.76(17)
C8 C7 H7 125.8
C6 C7 H7 125.8
Fe1 C7 H7 124.4
C9 C8 C7 108.8(3)
C9 C8 Fe1 70.21(18)
C7 C8 Fe1 70.63(17)
C9 C8 H8 125.6
C7 C8 H8 125.6
Fe1 C8 H8 125.2
C8 C9 C5 107.1(3)
C8 C9 Fe1 71.29(18)
C5 C9 Fe1 69.88(17)
C8 C9 H9 126.4
C5 C9 H9 126.4
Fe1 C9 H9 124
C14 C10 C11 107.3(2)
C14 C10 Fe2 68.99(15)
C11 C10 Fe2 70.86(15)
C14 C10 H10 126.3
C11 C10 H10 126.3
Fe2 C10 H10 125.4
C12 C11 C10 108.5(2)
C12 C11 Fe2 70.34(15)
C10 C11 Fe2 70.35(16)
C12 C11 H11 125.8
C10 C11 H11 125.8
Fe2 C11 H11 125.1
C11 C12 C13 108.1(2)
C11 C12 Fe2 71.12(15)
C13 C12 Fe2 69.35(15)
C11 C12 H12 125.9
C13 C12 H12 125.9
Fe2 C12 H12 125.2
C12 C13 C14 107.5(3)
C12 C13 Fe2 71.62(16)
C14 C13 Fe2 69.96(16)
C12 C13 H13 126.2
C14 C13 H13 126.2
Fe2 C13 H13 123.8
C10 C14 C13 108.6(3)
C10 C14 Fe2 72.05(16)
C13 C14 Fe2 70.46(16)
C10 C14 H14 125.7
C13 C14 H14 125.7
Fe2 C14 H14 123.4
C20 C15 C16 110.4(2)
C20 C15 P1 113.28(18)
C16 C15 P1 110.94(18)
C20 C15 H15 107.3
C16 C15 H15 107.3
P1 C15 H15 107.3
C17 C16 C15 111.1(2)
C17 C16 H16A 109.4
C15 C16 H16A 109.4
C17 C16 H16B 109.4
C15 C16 H16B 109.4
H16A C16 H16B 108
C18 C17 C16 110.4(2)
C18 C17 H17A 109.6
C16 C17 H17A 109.6
C18 C17 H17B 109.6
C16 C17 H17B 109.6
H17A C17 H17B 108.1
C17 C18 C19 110.7(2)
C17 C18 H18A 109.5
C19 C18 H18A 109.5
C17 C18 H18B 109.5
C19 C18 H18B 109.5
H18A C18 H18B 108.1
C18 C19 C20 112.2(2)
C18 C19 H19A 109.2
C20 C19 H19A 109.2
C18 C19 H19B 109.2
C20 C19 H19B 109.2
H19A C19 H19B 107.9
C19 C20 C15 110.0(2)
C19 C20 H20A 109.7
C15 C20 H20A 109.7
C19 C20 H20B 109.7
C15 C20 H20B 109.7
H20A C20 H20B 108.2

loop_
_geom_bond_atom_site_label_1
_geom_bond_atom_site_label_2
_geom_bond_distance
Fe1 C1 1.749(3)
Fe1 C3 1.939(3)
Fe1 C5 2.096(3)
Fe1 C9 2.099(3)
Fe1 C8 2.113(3)
Fe1 C7 2.114(3)
Fe1 C6 2.121(3)
Fe1 P1 2.2180(8)
Fe1 Fe2 2.6198(6)
Fe2 C2 1.750(3)
Fe2 C3 1.931(3)
Fe2 C14 2.089(3)
Fe2 C13 2.096(3)
Fe2 C12 2.126(3)
Fe2 C10 2.129(3)
Fe2 C11 2.136(3)
Fe2 P1 2.2359(8)
P1 N1 1.612(2)
P1 C15 1.833(3)
N1 N2 1.403(3)
N2 C4 1.278(4)
O1 C1 1.147(3)
O2 C2 1.150(3)
O3 C3 1.169(3)
C4 H4A 0.89(3)
C4 H4B 0.96(3)
C5 C6 1.398(4)
C5 C9 1.433(4)
C5 H5 0.93
C6 C7 1.416(4)
C6 H6 0.93
C7 C8 1.404(5)
C7 H7 0.93
C8 C9 1.389(5)
C8 H8 0.93
C9 H9 0.93
C10 C14 1.407(4)
C10 C11 1.416(4)
C10 H10 0.93
C11 C12 1.406(4)
C11 H11 0.93
C12 C13 1.410(4)
C12 H12 0.93
C13 C14 1.417(4)
C13 H13 0.93
C14 H14 0.93
C15 C20 1.529(4)
C15 C16 1.533(3)
C15 H15 0.98
C16 C17 1.528(4)
C16 H16A 0.97
C16 H16B 0.97
C17 C18 1.519(4)
C17 H17A 0.97
C17 H17B 0.97
C18 C19 1.524(4)
C18 H18A 0.97
C18 H18B 0.97
C19 C20 1.525(4)
C19 H19A 0.97
C19 H19B 0.97
C20 H20A 0.97
C20 H20B 0.97
